data_2104898
loop_
_publ_author_name
'Chainok, Kittipong'
'Haller, Kenneth J.'
'Rae, A. David'
'Willis, Anthony C.'
'Williams, Ian D.'

_publ_section_title
;
 Investigation of the structure and phase transitions of the polymeric
 inorganic--organic hybrids: [<i>M</i>(Im)~4~V~2~O~6~]~{\\infty ~};
 <i>M</i> = Mn, Co, Ni, Im = imidazole
;
_journal_coeditor_code GW5007
_journal_issue 1
_journal_name_full 'Acta Crystallographica Section B'
_journal_page_first 41
_journal_page_last 52
_journal_paper_doi 10.1107/S0108768110042941
_journal_volume 67
_journal_year 2011
_chemical_formula_iupac '[Co(C3 H4 N2)4 V2 O6]'
_chemical_formula_moiety 'C12 H16 Co N8 O6 V2'
_chemical_formula_structural '[Co(C3 H4 N2)4 V2 O6]'
_chemical_formula_sum 'C12 H16 Co N8 O6 V2'
_chemical_formula_weight 529.125
_chemical_name_systematic
;
catena-tetrakis(imidazole)-tetrakis(\m~2~-oxo)-dioxo-cobalt(ii)-di-vanadium
;
_space_group_IT_number 86
_symmetry_cell_setting tetragonal
_symmetry_space_group_name_Hall '-P 4bc'
_symmetry_space_group_name_H-M 'P 42/n :2'
_cell_angle_alpha 90.00
_cell_angle_beta 90.00
_cell_angle_gamma 90.00
_cell_formula_units_Z 8
_cell_length_a 16.2544(2)
_cell_length_b 16.2544(2)
_cell_length_c 14.5532(2)
_cell_measurement_reflns_used 44916
_cell_measurement_temperature 180(2)
_cell_measurement_theta_max 30.034
_cell_measurement_theta_min 2.546
_cell_volume 3845.04(9)
_diffrn_ambient_temperature 180(2)
_diffrn_measured_fraction_theta_full 0.998
_diffrn_measured_fraction_theta_max 0.998
_diffrn_measurement_device_type 'Enraf-Nonius KappaCCD'
_diffrn_measurement_method '\f scan plus \w scans with \k offsets'
_diffrn_radiation_monochromator graphite
_diffrn_radiation_source 'fine-focus sealed tube'
_diffrn_radiation_type MoK\a
_diffrn_radiation_wavelength 0.71073
_diffrn_reflns_av_R_equivalents 0.046
_diffrn_reflns_av_sigmaI/netI 0.032
_diffrn_reflns_limit_h_max 30
_diffrn_reflns_limit_h_min -32
_diffrn_reflns_limit_k_max 32
_diffrn_reflns_limit_k_min -32
_diffrn_reflns_limit_l_max 41
_diffrn_reflns_limit_l_min -41
_diffrn_reflns_number 59858
_diffrn_reflns_reduction_process
;
Lorentz and polarization correction applied
;
_diffrn_reflns_theta_full 30.03
_diffrn_reflns_theta_max 30.03
_diffrn_reflns_theta_min 2.80
_exptl_absorpt_coefficient_mu 1.86
_exptl_absorpt_correction_T_max 0.721
_exptl_absorpt_correction_T_min 0.658
_exptl_absorpt_correction_type multi-scan
_exptl_absorpt_process_details
;
from symmetry-related measurements
Sortav (Blessing 1995)
;
_exptl_crystal_colour Orange-red
_exptl_crystal_density_diffrn 1.829
_exptl_crystal_density_method 'not measured'
_exptl_crystal_description Hexagonal
_exptl_crystal_F_000 2012
_exptl_crystal_size_max 0.25
_exptl_crystal_size_mid 0.19
_exptl_crystal_size_min 0.18
_refine_diff_density_max 1.07
_refine_diff_density_min -0.53
_refine_ls_extinction_method none
_refine_ls_goodness_of_fit_ref 1.8045
_refine_ls_hydrogen_treatment constr
_refine_ls_matrix_type full
_refine_ls_number_parameters 174
_refine_ls_number_reflns 4475
_refine_ls_number_restraints 6
_refine_ls_R_factor_all 0.0447
_refine_ls_R_factor_gt 0.0320
_refine_ls_shift/su_max 0.2
_refine_ls_structure_factor_coef F
_refine_ls_weighting_details 'w = 1/[\s(F)^2^ + (0.0004F)^2^]'
_refine_ls_weighting_scheme calc
_refine_ls_wR_factor_ref 0.0495
_reflns_number_gt 4475
_reflns_number_total 5608
_reflns_threshold_expression I>3\s(I)
_cod_data_source_file gw5007.cif
_cod_data_source_block Co_180K
_cod_original_sg_symbol_H-M 'P 42/n'
_cod_database_code 2104898

loop_
_symmetry_equiv_pos_as_xyz
'x, y, z'
'-x+1/2, -y+1/2, z'
'-y, x+1/2, z+1/2'
'y+1/2, -x, z+1/2'
'-x, -y, -z'
'x+1/2, y+1/2, -z'
'y, -x+1/2, -z+1/2'
'-y+1/2, x, -z+1/2'

loop_
_atom_site_aniso_label
_atom_site_aniso_U_11
_atom_site_aniso_U_22
_atom_site_aniso_U_33
_atom_site_aniso_U_12
_atom_site_aniso_U_13
_atom_site_aniso_U_23
Co1 0.0154(2) 0.0174(2) 0.0148(2) 0.00070(10) 0.00000(10) 0.00000(10)
N11A 0.0248(14) 0.0267(11) 0.0207(7) 0.0000(7) -0.0050(17) -0.0011(11)
C11A 0.0260(13) 0.060(2) 0.0327(12) 0.0127(13) -0.0142(12) -0.0176(13)
N12A 0.034(2) 0.068(3) 0.0329(13) -0.0044(17) -0.011(2) -0.0174(18)
C12A 0.091(5) 0.038(2) 0.0386(19) -0.0066(19) -0.027(5) -0.010(3)
C13A 0.091(5) 0.027(2) 0.040(2) 0.0115(15) -0.033(4) -0.010(3)
N11B 0.0179(8) 0.0225(8) 0.0185(10) 0.0026(7) -0.0029(5) 0.0003(4)
C11B 0.020(4) 0.040(5) 0.029(9) 0.005(5) -0.008(3) -0.0095(11)
N12B 0.026(4) 0.042(4) 0.028(7) -0.001(4) -0.008(2) -0.0083(11)
C12B 0.030(2) 0.032(2) 0.023(3) -0.002(2) -0.0026(13) -0.0056(10)
C13B 0.025(3) 0.029(4) 0.025(7) 0.004(4) -0.003(2) -0.0072(10)
N21A 0.0280(7) 0.0268(8) 0.0274(9) 0.0006(7) 0.0052(7) 0.0055(6)
C21A 0.0499(15) 0.058(2) 0.114(4) 0.0150(11) 0.052(2) 0.039(2)
N22A 0.0596(18) 0.070(3) 0.107(3) -0.0024(15) 0.045(2) 0.039(2)
C22A 0.064(2) 0.0423(15) 0.051(2) -0.0128(16) 0.014(2) 0.0183(17)
C23A 0.0477(15) 0.0344(10) 0.056(2) 0.0031(13) 0.0108(18) 0.0236(14)
N21B 0.0258(10) 0.0231(9) 0.0204(7) -0.0001(7) 0.0018(5) 0.0017(6)
C21B 0.053(2) 0.127(3) 0.0372(10) -0.042(2) -0.0169(10) 0.0465(15)
N22B 0.046(2) 0.052(2) 0.0398(14) 0.0016(16) 0.0111(13) 0.0237(15)
C22B 0.157(5) 0.148(5) 0.034(2) -0.125(4) 0.006(2) 0.008(3)
C23B 0.164(4) 0.238(6) 0.0343(18) -0.175(5) -0.0253(18) 0.037(3)
Co2 0.0172(2) 0.0148(2) 0.0172(2) -0.00140(10) 0.00000(10) 0.00000(10)
N31 0.0220(5) 0.0232(5) 0.0229(4) -0.0001(3) -0.0012(3) 0.0008(3)
C31 0.0231(7) 0.0333(5) 0.0237(5) -0.0012(5) -0.0034(5) 0.0017(4)
N32 0.0245(6) 0.0441(7) 0.0264(5) 0.0042(6) -0.0015(5) 0.0075(5)
C32 0.0408(9) 0.0361(6) 0.0365(7) 0.0110(6) -0.0054(6) 0.0078(5)
C33 0.0403(9) 0.0244(5) 0.0347(7) 0.0057(5) -0.0076(6) 0.0024(4)
N41 0.0257(4) 0.0232(5) 0.0248(4) -0.0009(4) 0.0024(3) -0.0041(3)
C41 0.0390(5) 0.0306(8) 0.0314(6) -0.0072(5) 0.0080(5) -0.0127(6)
N42 0.0509(8) 0.0302(8) 0.0339(6) 0.0004(6) 0.0136(6) -0.0093(6)
C42 0.0387(6) 0.0724(14) 0.0499(9) 0.0072(7) 0.0127(7) -0.0258(9)
C43 0.0267(5) 0.0770(14) 0.0507(9) -0.0024(5) 0.0089(5) -0.0322(9)
V1 0.0139(2) 0.0151(2) 0.0163(2) 0.00090(10) -0.00100(10) 0.00200(10)
V2 0.0148(2) 0.0135(2) 0.0184(2) -0.00060(10) -0.00220(10) -0.00170(10)
O1 0.0189(7) 0.0232(7) 0.0331(8) 0.0048(6) -0.0046(6) -0.0019(6)
O2 0.0175(7) 0.0249(8) 0.0241(7) 0.0019(6) -0.0052(5) -0.0025(6)
O3 0.0274(8) 0.0452(10) 0.0232(7) 0.0005(7) 0.0039(6) 0.0106(6)
O4 0.0220(7) 0.0176(7) 0.0310(7) -0.0029(6) -0.0061(6) 0.0000(6)
O5 0.0314(8) 0.0172(7) 0.0249(7) -0.0037(6) -0.0078(6) 0.0012(5)
O6 0.0330(9) 0.0266(8) 0.0317(8) -0.0010(7) 0.0082(7) -0.0094(6)

loop_
_atom_site_label
_atom_site_fract_x
_atom_site_fract_y
_atom_site_fract_z
_atom_site_U_iso_or_equiv
_atom_site_calc_flag
_atom_site_calc_attached_atom
_atom_site_occupancy
Co1 0.25000 0.75000 0.90371(2) 0.01590(10) d . 1.000
N11A 0.19434(12) 0.68041(11) 0.79638(11) 0.0241(8) d . 0.500
C11A 0.13466(18) 0.70424(19) 0.74245(19) 0.0395(11) d . 0.500
N12A 0.1156(2) 0.6461(2) 0.6800(2) 0.0449(13) d . 0.500
C12A 0.1661(3) 0.58136(19) 0.6950(2) 0.055(3) d . 0.500
C13A 0.2144(2) 0.60290(16) 0.7667(2) 0.052(3) d . 0.500
N11B 0.19579(11) 0.67922(10) 0.79640(10) 0.0196(5) d . 0.500
C11B 0.12001(14) 0.68429(18) 0.76701(16) 0.029(3) d . 0.500
N12B 0.10620(16) 0.6326(2) 0.69625(17) 0.031(3) d . 0.500
C12B 0.1774(2) 0.59219(17) 0.67962(16) 0.0282(14) d . 0.500
C13B 0.23226(16) 0.62119(16) 0.74148(16) 0.026(3) d . 0.500
N21A 0.18066(13) 0.67538(12) 0.99332(14) 0.0274(5) d . 0.500
C21A 0.10541(16) 0.68663(18) 1.0223(3) 0.0740(9) d . 0.500
N22A 0.07640(17) 0.6197(2) 1.0663(3) 0.0788(11) d . 0.500
C22A 0.1368(2) 0.56239(16) 1.0653(2) 0.0527(13) d . 0.500
C23A 0.20071(17) 0.59708(16) 1.0203(2) 0.0459(10) d . 0.500
N21B 0.18606(12) 0.67712(12) 0.99977(12) 0.0231(6) d . 0.500
C21B 0.20390(16) 0.66238(19) 1.08575(14) 0.072(2) d . 0.500
N22B 0.15044(19) 0.60882(19) 1.12370(16) 0.0459(12) d . 0.500
C22B 0.0953(2) 0.5883(2) 1.0580(2) 0.112(4) d . 0.500
C23B 0.11760(17) 0.6305(2) 0.98193(17) 0.145(5) d . 0.500
Co2 0.25000 0.25000 0.97768(2) 0.01640(10) d . 1.000
N31 0.17519(5) 0.31710(6) 0.88110(6) 0.0227(3) d . 1.000
C31 0.12860(8) 0.29094(10) 0.81402(9) 0.0267(4) d . 1.000
N32 0.08779(8) 0.35334(10) 0.77343(8) 0.0317(6) d . 1.000
C32 0.10969(10) 0.42335(10) 0.81726(11) 0.0378(8) d . 1.000
C33 0.16347(9) 0.40061(10) 0.88342(10) 0.0331(6) d . 1.000
N41 0.17999(6) 0.30758(6) 1.08299(6) 0.0245(3) d . 1.000
C41 0.20687(10) 0.35920(9) 1.14492(10) 0.0337(6) d . 1.000
N42 0.14497(10) 0.38900(9) 1.19684(9) 0.0384(5) d . 1.000
C42 0.07453(10) 0.35429(11) 1.16614(12) 0.0537(7) d . 1.000
C43 0.09652(10) 0.30427(11) 1.09610(11) 0.0515(8) d . 1.000
V1 0.42756(2) 0.60114(2) 0.89699(2) 0.01510(10) d . 1.000
V2 0.39602(2) 0.42367(2) 0.99204(2) 0.01560(10) d . 1.000
O1 0.34863(8) 0.66289(9) 0.91299(10) 0.0251(3) d . 1.000
O2 0.50087(8) 0.61429(9) 0.98825(9) 0.0222(3) d . 1.000
O3 0.46795(10) 0.62287(10) 0.79651(10) 0.0319(4) d . 1.000
O4 0.33553(8) 0.34524(8) 0.96819(10) 0.0235(3) d . 1.000
O5 0.39410(9) 0.49404(9) 0.89552(9) 0.0245(3) d . 1.000
O6 0.36269(9) 0.46951(9) 1.08507(10) 0.0304(3) d . 1.000
H1C11A 0.10857 0.75503 0.74665 0.070 c C11A 0.500
H1N12A 0.07826 0.64945 0.63827 0.062 c N12A 0.500
H1C12A 0.16743 0.53206 0.66260 0.086 c C12A 0.500
H1C13A 0.25527 0.56997 0.79221 0.092 c C13A 0.500
H1C11B 0.08051 0.71923 0.79181 0.044 c C11B 0.500
H1N12B 0.06058 0.62639 0.66710 0.043 c N12B 0.500
H1C12B 0.18673 0.55253 0.63475 0.036 c C12B 0.500
H1C13B 0.28675 0.60425 0.74610 0.039 c C13B 0.500
H1C21A 0.07558 0.73483 1.01363 0.137 c C21A 0.500
H1N22A 0.02843 0.61432 1.09050 0.128 c N22A 0.500
H1C22A 0.13467 0.50983 1.09040 0.075 c C22A 0.500
H1C23A 0.25096 0.57157 1.00922 0.090 c C23A 0.500
H1C21B 0.24797 0.68589 1.11689 0.229 c C21B 0.500
H1N22B 0.15124 0.59104 1.17935 0.089 c N22B 0.500
H1C22B 0.05109 0.55237 1.06392 0.236 c C22B 0.500
H1C23B 0.09046 0.62826 0.92572 0.350 c C23B 0.500
H1C31 0.12415 0.23611 0.79647 0.033 c C31 1.000
H1N32 0.05409 0.34936 0.72809 0.037 c N32 1.000
H1C32 0.09147 0.47636 0.80449 0.050 c C32 1.000
H1C33 0.18881 0.43638 0.92450 0.043 c C33 1.000
H1C41 0.26185 0.37360 1.15227 0.056 c C41 1.000
H1N42 0.14944 0.42364 1.24123 0.049 c N42 1.000
H1C42 0.02170 0.36305 1.18864 0.082 c C42 1.000
H1C43 0.06033 0.27230 1.06183 0.086 c C43 1.000

loop_
_geom_angle_atom_site_label_1
_geom_angle_atom_site_label_2
_geom_angle_atom_site_label_3
_geom_angle_site_symmetry_1
_geom_angle_site_symmetry_2
_geom_angle_site_symmetry_3
_geom_angle
_geom_angle_publ_flag
N11A Co1 N11A . . 2_565 85.70(10) .
N11A Co1 N11B . . . 0.80(10) .
N11A Co1 N11B . . 2_565 85.70(10) .
N11A Co1 N21A . . . 85.50(10) .
N11A Co1 N21A . . 2_565 170.50(10) .
N11A Co1 N21B . . . 88.80(10) .
N11A Co1 N21B . . 2_565 174.10(10) .
N11A Co1 O1 . . . 90.80(10) .
N11A Co1 O1 . . 2_565 94.50(10) .
N11A Co1 N11B 2_565 . . 85.70(10) .
N11A Co1 N11B 2_565 . 2_565 0.80(10) .
N11A Co1 N21A 2_565 . . 170.50(10) .
N11A Co1 N21A 2_565 . 2_565 85.50(10) .
N11A Co1 N21B 2_565 . . 174.10(10) .
N11A Co1 N21B 2_565 . 2_565 88.80(10) .
N11A Co1 O1 2_565 . . 94.50(10) .
N11A Co1 O1 2_565 . 2_565 90.80(10) .
N11B Co1 N11B . . 2_565 85.70(10) .
N11B Co1 N21A . . . 85.50(10) .
N11B Co1 N21A . . 2_565 170.20(10) .
N11B Co1 N21B . . . 88.80(10) .
N11B Co1 N21B . . 2_565 173.80(10) .
N11B Co1 O1 . . . 89.90(10) .
N11B Co1 O1 . . 2_565 95.40(10) .
N11B Co1 N21A 2_565 . . 170.20(10) .
N11B Co1 N21A 2_565 . 2_565 85.50(10) .
N11B Co1 N21B 2_565 . . 173.80(10) .
N11B Co1 N21B 2_565 . 2_565 88.80(10) .
N11B Co1 O1 2_565 . . 95.40(10) .
N11B Co1 O1 2_565 . 2_565 89.90(10) .
N21A Co1 N21A . . 2_565 103.50(10) .
N21A Co1 N21B . . . 3.60(10) .
N21A Co1 N21B . . 2_565 100.20(10) .
N21A Co1 O1 . . . 88.90(10) .
N21A Co1 O1 . . 2_565 86.60(10) .
N21A Co1 N21B 2_565 . . 100.20(10) .
N21A Co1 N21B 2_565 . 2_565 3.60(10) .
N21A Co1 O1 2_565 . . 86.60(10) .
N21A Co1 O1 2_565 . 2_565 88.90(10) .
N21B Co1 N21B . . 2_565 96.80(10) .
N21B Co1 O1 . . . 87.50(10) .
N21B Co1 O1 . . 2_565 87.70(10) .
N21B Co1 O1 2_565 . . 87.70(10) .
N21B Co1 O1 2_565 . 2_565 87.50(10) .
O1 Co1 O1 . . 2_565 172.80(10) .
Co1 N11A C11A . . . 126.80(10) .
Co1 N11A C13A . . . 128.10(10) .
C11A N11A C13A . . . 105.10(10) .
N11A C11A N12A . . . 111.60(10) .
C11A N12A C12A . . . 107.30(10) .
N12A C12A C13A . . . 106.00(10) .
N11A C13A C12A . . . 110.10(10) .
Co1 N11B C11B . . . 126.60(10) .
Co1 N11B C13B . . . 128.30(10) .
C11B N11B C13B . . . 105.10(10) .
N11B C11B N12B . . . 111.60(10) .
C11B N12B C12B . . . 107.30(10) .
N12B C12B C13B . . . 106.00(10) .
N11B C13B C12B . . . 110.10(10) .
Co1 N21A C21A . . . 128.30(10) .
Co1 N21A C23A . . . 125.70(10) .
C21A N21A C23A . . . 105.10(10) .
N21A C21A N22A . . . 111.60(10) .
C21A N22A C22A . . . 107.30(10) .
N22A C22A C23A . . . 106.00(10) .
N21A C23A C22A . . . 110.10(10) .
Co1 N21B C21B . . . 129.00(10) .
Co1 N21B C23B . . . 125.80(10) .
C21B N21B C23B . . . 105.10(10) .
N21B C21B N22B . . . 111.60(10) .
C21B N22B C22B . . . 107.30(10) .
N22B C22B C23B . . . 106.00(10) .
N21B C23B C22B . . . 110.10(10) .
N31 Co2 N31 . . 2_555 98.6 .
N31 Co2 N41 . . . 86.9 .
N31 Co2 N41 . . 2_555 174.3 .
N31 Co2 O4 . . . 87.6 .
N31 Co2 O4 . . 2_555 87.5 .
N31 Co2 N41 2_555 . . 174.3 .
N31 Co2 N41 2_555 . 2_555 86.9 .
N31 Co2 O4 2_555 . . 87.5 .
N31 Co2 O4 2_555 . 2_555 87.6 .
N41 Co2 N41 . . 2_555 87.70(10) .
N41 Co2 O4 . . . 94.5 .
N41 Co2 O4 . . 2_555 91.0 .
N41 Co2 O4 2_555 . . 91.0 .
N41 Co2 O4 2_555 . 2_555 94.5 .
O4 Co2 O4 . . 2_555 172.40(10) .
Co2 N31 C31 . . . 130.50(10) .
Co2 N31 C33 . . . 124.30(10) .
C31 N31 C33 . . . 105.10(10) .
N31 C31 N32 . . . 111.60(10) .
C31 N32 C32 . . . 107.30(10) .
N32 C32 C33 . . . 106.00(10) .
N31 C33 C32 . . . 110.10(10) .
Co2 N41 C41 . . . 126.90(10) .
Co2 N41 C43 . . . 127.80(10) .
C41 N41 C43 . . . 105.10(10) .
N41 C41 N42 . . . 111.60(10) .
C41 N42 C42 . . . 107.30(10) .
N42 C42 C43 . . . 106.00(10) .
N41 C43 C42 . . . 110.10(10) .
O1 V1 O2 . . . 109.90(10) .
O1 V1 O3 . . . 107.90(10) .
O1 V1 O5 . . . 110.60(10) .
O2 V1 O3 . . . 111.60(10) .
O2 V1 O5 . . . 108.70(10) .
O3 V1 O5 . . . 108.30(10) .
O2 V2 O4 5_667 . . 108.80(10) .
O2 V2 O5 5_667 . . 110.70(10) .
O2 V2 O6 5_667 . . 109.30(10) .
O4 V2 O5 . . . 108.40(10) .
O4 V2 O6 . . . 109.20(10) .
O5 V2 O6 . . . 110.40(10) .
Co1 O1 V1 . . . 167.80(10) .
V1 O2 V2 . . 5_667 133.70(10) .
Co2 O4 V2 . . . 163.50(10) .
V1 O5 V2 . . . 126.00(10) .
N11A C11A H1C11A . . . 124.2 .
N12A C11A H1C11A . . . 124.2 .
C11A N12A H1N12A . . . 126.4 .
C12A N12A H1N12A . . . 126.4 .
N12A C12A H1C12A . . . 127.0 .
C13A C12A H1C12A . . . 127.0 .
N11A C13A H1C13A . . . 125.0 .
C12A C13A H1C13A . . . 125.0 .
N11B C11B H1C11B . . . 124.2 .
N12B C11B H1C11B . . . 124.2 .
C11B N12B H1N12B . . . 126.4 .
C12B N12B H1N12B . . . 126.4 .
N12B C12B H1C12B . . . 127.0 .
C13B C12B H1C12B . . . 127.0 .
N11B C13B H1C13B . . . 125.0 .
C12B C13B H1C13B . . . 125.0 .
N21A C21A H1C21A . . . 124.2 .
N22A C21A H1C21A . . . 124.2 .
C21A N22A H1N22A . . . 126.4 .
C22A N22A H1N22A . . . 126.4 .
N22A C22A H1C22A . . . 127.0 .
C23A C22A H1C22A . . . 127.0 .
N21A C23A H1C23A . . . 125.0 .
C22A C23A H1C23A . . . 125.0 .
N21B C21B H1C21B . . . 124.2 .
N22B C21B H1C21B . . . 124.2 .
C21B N22B H1N22B . . . 126.4 .
C22B N22B H1N22B . . . 126.4 .
N22B C22B H1C22B . . . 127.0 .
C23B C22B H1C22B . . . 127.0 .
N21B C23B H1C23B . . . 125.0 .
C22B C23B H1C23B . . . 125.0 .
N31 C31 H1C31 . . . 124.2 .
N32 C31 H1C31 . . . 124.2 .
C31 N32 H1N32 . . . 126.4 .
C32 N32 H1N32 . . . 126.4 .
N32 C32 H1C32 . . . 127.0 .
C33 C32 H1C32 . . . 127.0 .
N31 C33 H1C33 . . . 125.0 .
C32 C33 H1C33 . . . 125.0 .
N41 C41 H1C41 . . . 124.2 .
N42 C41 H1C41 . . . 124.2 .
C41 N42 H1N42 . . . 126.4 .
C42 N42 H1N42 . . . 126.4 .
N42 C42 H1C42 . . . 127.0 .
C43 C42 H1C42 . . . 127.0 .
N41 C43 H1C43 . . . 125.0 .
C42 C43 H1C43 . . . 125.0 .

loop_
_geom_bond_atom_site_label_1
_geom_bond_atom_site_label_2
_geom_bond_site_symmetry_1
_geom_bond_site_symmetry_2
_geom_bond_distance
_geom_bond_publ_flag
Co1 N11A . . 2.1300(10) .
Co1 N11A . 2_565 2.1300(10) .
Co1 N11B . . 2.1300(10) .
Co1 N11B . 2_565 2.1300(10) .
Co1 N21A . . 2.1080(10) .
Co1 N21A . 2_565 2.1080(10) .
Co1 N21B . . 2.1070(10) .
Co1 N21B . 2_565 2.1070(10) .
Co1 O1 . . 2.1430(10) .
Co1 O1 . 2_565 2.1430(10) .
N11A C11A . . 1.3070(10) .
N11A C13A . . 1.371(2) .
C11A N12A . . 1.348(2) .
N12A C12A . . 1.352(2) .
C12A C13A . . 1.352(2) .
N11B C11B . . 1.3070(10) .
N11B C13B . . 1.371(2) .
C11B N12B . . 1.348(2) .
N12B C12B . . 1.352(2) .
C12B C13B . . 1.352(2) .
N21A C21A . . 1.3070(10) .
N21A C23A . . 1.371(2) .
C21A N22A . . 1.348(2) .
N22A C22A . . 1.352(2) .
C22A C23A . . 1.352(2) .
N21B C21B . . 1.3070(10) .
N21B C23B . . 1.371(2) .
C21B N22B . . 1.348(2) .
N22B C22B . . 1.352(2) .
C22B C23B . . 1.352(2) .
Co2 N31 . . 2.1550(10) .
Co2 N31 . 2_555 2.1550(10) .
Co2 N41 . . 2.1260(10) .
Co2 N41 . 2_555 2.1260(10) .
Co2 O4 . . 2.0850(10) .
Co2 O4 . 2_555 2.0850(10) .
N31 C31 . . 1.3070(10) .
N31 C33 . . 1.371(2) .
C31 N32 . . 1.348(2) .
N32 C32 . . 1.352(2) .
C32 C33 . . 1.352(2) .
N41 C41 . . 1.3070(10) .
N41 C43 . . 1.371(2) .
C41 N42 . . 1.348(2) .
N42 C42 . . 1.352(2) .
C42 C43 . . 1.352(2) .
V1 O1 . . 1.6460(10) .
V1 O2 . . 1.7970(10) .
V1 O3 . . 1.6410(10) .
V1 O5 . . 1.8240(10) .
V2 O2 . 5_667 1.8090(10) .
V2 O4 . . 1.6470(10) .
V2 O5 . . 1.8120(10) .
V2 O6 . . 1.6380(10) .
C11A H1C11A . . 0.930 .
N12A H1N12A . . 0.860 .
C12A H1C12A . . 0.930 .
C13A H1C13A . . 0.930 .
C11B H1C11B . . 0.930 .
N12B H1N12B . . 0.860 .
C12B H1C12B . . 0.930 .
C13B H1C13B . . 0.930 .
C21A H1C21A . . 0.930 .
N22A H1N22A . . 0.860 .
C22A H1C22A . . 0.930 .
C23A H1C23A . . 0.930 .
C21B H1C21B . . 0.930 .
N22B H1N22B . . 0.860 .
C22B H1C22B . . 0.930 .
C23B H1C23B . . 0.930 .
C31 H1C31 . . 0.930 .
N32 H1N32 . . 0.860 .
C32 H1C32 . . 0.930 .
C33 H1C33 . . 0.930 .
C41 H1C41 . . 0.930 .
N42 H1N42 . . 0.860 .
C42 H1C42 . . 0.930 .
C43 H1C43 . . 0.930 .

loop_
_geom_hbond_atom_site_label_D
_geom_hbond_atom_site_label_H
_geom_hbond_atom_site_label_A
_geom_hbond_site_symmetry_A
_geom_hbond_distance_DH
_geom_hbond_distance_HA
_geom_hbond_distance_DA
_geom_hbond_angle_DHA
_geom_hbond_publ_flag
N12A H1N12A O6 4_464 0.86 1.94 2.751(3) 156.7 .
N12B H1N12B O6 4_464 0.86 1.91 2.750(2) 164.9 .
N22B H1N22B O3 4_465 0.86 2.01 2.843(2) 162.9 .
N32 H1N32 O5 8_556 0.86 2.09 2.873(2) 150.7 .
N42 H1N42 O3 4_465 0.86 1.98 2.764(2) 150.2 .
C11A H1C11A N22B 4_464 0.93 2.36 2.957(4) 121.8 .
C21B H1C21B C11A 3_655 0.93 2.15 2.763(4) 122.2 .
C21B H1C21B N12A 3_655 0.93 2.26 2.899(5) 125.2 .
C21B H1C21B N12B 3_655 0.93 2.60 3.238(4) 125.9 .
